data_9009258
loop_
_publ_author_name
'Scordari, F.'
'Stasi, F.'

_publ_section_title
;
 The crystal structure of euchlorine, NaKCu3O(SO4)3
;
_journal_name_full 'Neues Jahrbuch fur Mineralogie, Abhandlungen'
_journal_page_first 241
_journal_page_last 253
_journal_volume 161
_journal_year 1990
_chemical_compound_source 'Vesuvius, Italy'
_chemical_formula_sum 'Cu3 K Na O13 S3'
_chemical_name_mineral Euchlorine
_space_group_IT_number 15
_symmetry_space_group_name_Hall '-C 2yc'
_symmetry_space_group_name_H-M 'C 1 2/c 1'
_cell_angle_alpha 90
_cell_angle_beta 113.7
_cell_angle_gamma 90
_cell_length_a 18.410
_cell_length_b 9.43
_cell_length_c 14.21
_cell_formula_units_Z 8
_cell_volume 2258.890
_database_code_amcsd 0014715
_exptl_crystal_density_diffrn 3.275
_cod_original_formula_sum 'K Na Cu3 S3 O13'
_cod_database_code 9009258

loop_
_space_group_symop_operation_xyz
x,y,z
1/2+x,1/2+y,z
x,-y,1/2+z
1/2+x,1/2-y,1/2+z
-x,y,1/2-z
1/2-x,1/2+y,1/2-z
-x,-y,-z
1/2-x,1/2-y,-z

loop_
_atom_site_aniso_label
_atom_site_aniso_U_11
_atom_site_aniso_U_22
_atom_site_aniso_U_33
_atom_site_aniso_U_12
_atom_site_aniso_U_13
_atom_site_aniso_U_23
K 0.00900 0.04900 0.03400 0.00400 0.00400 -0.00900
Na 0.01600 0.02100 0.03100 0.00800 0.01000 0.00900
Cu1 0.00900 0.00900 0.01700 0.00100 0.00500 0.00100
Cu2 0.01400 0.01200 0.01000 0.00100 0.00700 0.00500
Cu3 0.01100 0.01400 0.01100 -0.00100 0.00400 -0.00600
S1 0.00800 0.01500 0.01400 0.00400 0.00800 0.00500
S2 0.01100 0.01300 0.01000 0.00200 0.00300 0.00200
S3 0.01300 0.00900 0.01000 0.00300 0.00300 0.00100

loop_
_atom_site_label
_atom_site_fract_x
_atom_site_fract_y
_atom_site_fract_z
_atom_site_U_iso_or_equiv
K 0.69320 0.23820 0.62870 0.03200
Na 0.67500 0.76390 0.54670 0.02200
Cu1 0.58310 0.25510 0.29470 0.01200
Cu2 0.48310 0.98170 0.34400 0.01100
Cu3 0.51630 0.52580 0.36120 0.01200
S1 0.65570 0.96930 0.36920 0.01300
S2 0.65420 0.54280 0.29260 0.01100
S3 0.50180 0.75200 0.51570 0.01100
O1 0.50000 0.11380 0.25000 0.01100
O2 0.50000 0.39780 0.25000 0.00900
O3 0.59830 0.94100 0.41530 0.01900
O4 0.72890 0.90010 0.43000 0.02100
O5 0.62250 0.92160 0.26220 0.01300
O6 0.66910 0.12060 0.36850 0.02100
O7 0.66660 0.38880 0.31060 0.02200
O8 0.72940 0.61300 0.31170 0.02400
O9 0.61930 0.60060 0.35930 0.01700
O10 0.59890 0.56760 0.18630 0.01600
O11 0.45760 0.85400 0.43400 0.00300
O12 0.44400 0.67710 0.54560 0.01600
O13 0.56130 0.82520 0.60580 0.01200
O14 0.54690 0.64740 0.47900 0.01400

loop_
_cod_related_entry_id
_cod_related_entry_database
_cod_related_entry_code
1 AMCSD 0014715
